data_4516790
loop_
_publ_author_name
'Yuan, Shuai'
'Qin, Jun-Sheng'
'Xu, Hai-Qun'
'Su, Jie'
'Rossi, Daniel'
'Chen, Yuanping'
'Zhang, Liangliang'
'Lollar, Christina'
'Wang, Qi'
'Jiang, Hai-Long'
'Son, Dong Hee'
'Xu, Hongyi'
'Huang, Zhehao'
'Zou, Xiaodong'
'Zhou, Hong-Cai'

_publ_section_title
;
 [Ti<sub>8</sub>Zr<sub>2</sub>O<sub>12</sub>(COO)<sub>16</sub>] Cluster:
 An Ideal Inorganic Building Unit for Photoactive Metal-Organic
 Frameworks.
;
_journal_issue 1
_journal_name_full 'ACS central science'
_journal_page_first 105
_journal_page_last 111
_journal_paper_doi 10.1021/acscentsci.7b00497
_journal_volume 4
_journal_year 2018
_chemical_formula_moiety 'C32 H48 O44 Ti8 Zr2, 4(C4 H6 N2)'
_chemical_formula_sum 'C48 H72 N8 O44 Ti8 Zr2'
_chemical_formula_weight 2030.77
_space_group_crystal_system cubic
_space_group_IT_number 229
_space_group_name_Hall '-I 4 2 3'
_space_group_name_H-M_alt 'I m -3 m'
_atom_sites_solution_hydrogens geom
_atom_sites_solution_primary dual
_audit_creation_date 2017-08-16
_audit_creation_method
;
Olex2 1.2
(compiled 2017.08.10 svn.r3458 for OlexSys, GUI svn.r5375)
;
_cell_angle_alpha 90
_cell_angle_beta 90
_cell_angle_gamma 90
_cell_formula_units_Z 6
_cell_length_a 24.260(4)
_cell_length_b 24.260(4)
_cell_length_c 24.260(4)
_cell_measurement_reflns_used 9561
_cell_measurement_temperature 100
_cell_measurement_theta_max 29.38
_cell_measurement_theta_min 2.37
_cell_volume 14278(4)
_computing_molecular_graphics 'Olex2 (Dolomanov et al., 2009)'
_computing_publication_material 'Olex2 (Dolomanov et al., 2009)'
_computing_structure_refinement 'XL (Sheldrick, 2008)'
_computing_structure_solution 'ShelXT (Sheldrick, 2015)'
_diffrn_ambient_temperature 100
_diffrn_measured_fraction_theta_full 0.999
_diffrn_measured_fraction_theta_max 0.994
_diffrn_measurement_device_type 'Bruker APEX-II CCD'
_diffrn_measurement_method '\f and \w scans'
_diffrn_radiation_monochromator graphite
_diffrn_radiation_type MoK\a
_diffrn_radiation_wavelength 0.71073
_diffrn_reflns_av_R_equivalents 0.0440
_diffrn_reflns_av_unetI/netI 0.0122
_diffrn_reflns_Laue_measured_fraction_full 0.999
_diffrn_reflns_Laue_measured_fraction_max 0.994
_diffrn_reflns_limit_h_max 33
_diffrn_reflns_limit_h_min -33
_diffrn_reflns_limit_k_max 33
_diffrn_reflns_limit_k_min -33
_diffrn_reflns_limit_l_max 33
_diffrn_reflns_limit_l_min -33
_diffrn_reflns_number 92448
_diffrn_reflns_point_group_measured_fraction_full 0.999
_diffrn_reflns_point_group_measured_fraction_max 0.994
_diffrn_reflns_theta_full 25.242
_diffrn_reflns_theta_max 29.727
_diffrn_reflns_theta_min 1.679
_diffrn_standards_number 0
_exptl_absorpt_coefficient_mu 0.925
_exptl_absorpt_correction_type none
_exptl_crystal_colour colourless
_exptl_crystal_colour_primary colourless
_exptl_crystal_density_diffrn 1.417
_exptl_crystal_description block
_exptl_crystal_F_000 6144
_exptl_crystal_size_max 0.1
_exptl_crystal_size_mid 0.1
_exptl_crystal_size_min 0.1
_refine_diff_density_max 0.321
_refine_diff_density_min -0.331
_refine_diff_density_rms 0.049
_refine_ls_extinction_method none
_refine_ls_goodness_of_fit_ref 1.141
_refine_ls_hydrogen_treatment constr
_refine_ls_matrix_type full
_refine_ls_number_parameters 86
_refine_ls_number_reflns 1969
_refine_ls_number_restraints 0
_refine_ls_restrained_S_all 1.141
_refine_ls_R_factor_all 0.0219
_refine_ls_R_factor_gt 0.0187
_refine_ls_shift/su_max 0.001
_refine_ls_shift/su_mean 0.000
_refine_ls_structure_factor_coef Fsqd
_refine_ls_weighting_details 'w=1/[\s^2^(Fo^2^)+(0.0234P)^2^+12.8980P] where P=(Fo^2^+2Fc^2^)/3'
_refine_ls_weighting_scheme calc
_refine_ls_wR_factor_gt 0.0519
_refine_ls_wR_factor_ref 0.0535
_reflns_Friedel_coverage 0.000
_reflns_number_gt 1787
_reflns_number_total 1969
_reflns_threshold_expression 'I > 2\s(I)'
_cod_data_source_file oc7b00497_si_002.cif
_cod_data_source_block '[Ti8Zr2O12(MeCOO)16]'
_cod_original_cell_volume 14279(7)
_cod_database_code 4516790
_shelx_shelxl_version_number 2014/7
_shelx_space_group_comment
;
The symmetry employed for this shelxl refinement is uniquely defined
by the following loop, which should always be used as a source of
symmetry information in preference to the above space-group names.
They are only intended as comments.
;
_shelx_estimated_absorpt_t_max 0.913
_shelx_estimated_absorpt_t_min 0.913
_olex2_refinement_description
;
1. Fixed Uiso
 At 1.5 times of:
  All C(H,H,H) groups
2. Others
 Fixed Sof: H00A(0.5) H00B(0.5) H00C(0.5) H00G(0.5) H00H(0.5) H00I(0.5)
 H00D(0.5) H00E(0.5) H00F(0.5)
3.a Idealised Me refined as rotating group:
 C009(H00A,H00B,H00C), C00C(H00G,H00H,H00I), C00D(H00D,H00E,H00F)
;
_olex2_submission_special_instructions 'No special instructions were received'

loop_
_space_group_symop_operation_xyz
'x, y, z'
'-x, -y, z'
'-x, y, -z'
'x, -y, -z'
'z, x, y'
'z, -x, -y'
'-z, -x, y'
'-z, x, -y'
'y, z, x'
'-y, z, -x'
'y, -z, -x'
'-y, -z, x'
'y, x, -z'
'-y, -x, -z'
'y, -x, z'
'-y, x, z'
'x, z, -y'
'-x, z, y'
'-x, -z, -y'
'x, -z, y'
'z, y, -x'
'z, -y, x'
'-z, y, x'
'-z, -y, -x'
'x+1/2, y+1/2, z+1/2'
'-x+1/2, -y+1/2, z+1/2'
'-x+1/2, y+1/2, -z+1/2'
'x+1/2, -y+1/2, -z+1/2'
'z+1/2, x+1/2, y+1/2'
'z+1/2, -x+1/2, -y+1/2'
'-z+1/2, -x+1/2, y+1/2'
'-z+1/2, x+1/2, -y+1/2'
'y+1/2, z+1/2, x+1/2'
'-y+1/2, z+1/2, -x+1/2'
'y+1/2, -z+1/2, -x+1/2'
'-y+1/2, -z+1/2, x+1/2'
'y+1/2, x+1/2, -z+1/2'
'-y+1/2, -x+1/2, -z+1/2'
'y+1/2, -x+1/2, z+1/2'
'-y+1/2, x+1/2, z+1/2'
'x+1/2, z+1/2, -y+1/2'
'-x+1/2, z+1/2, y+1/2'
'-x+1/2, -z+1/2, -y+1/2'
'x+1/2, -z+1/2, y+1/2'
'z+1/2, y+1/2, -x+1/2'
'z+1/2, -y+1/2, x+1/2'
'-z+1/2, y+1/2, x+1/2'
'-z+1/2, -y+1/2, -x+1/2'
'-x, -y, -z'
'x, y, -z'
'x, -y, z'
'-x, y, z'
'-z, -x, -y'
'-z, x, y'
'z, x, -y'
'z, -x, y'
'-y, -z, -x'
'y, -z, x'
'-y, z, x'
'y, z, -x'
'-y, -x, z'
'y, x, z'
'-y, x, -z'
'y, -x, -z'
'-x, -z, y'
'x, -z, -y'
'x, z, y'
'-x, z, -y'
'-z, -y, x'
'-z, y, -x'
'z, -y, -x'
'z, y, x'
'-x+1/2, -y+1/2, -z+1/2'
'x+1/2, y+1/2, -z+1/2'
'x+1/2, -y+1/2, z+1/2'
'-x+1/2, y+1/2, z+1/2'
'-z+1/2, -x+1/2, -y+1/2'
'-z+1/2, x+1/2, y+1/2'
'z+1/2, x+1/2, -y+1/2'
'z+1/2, -x+1/2, y+1/2'
'-y+1/2, -z+1/2, -x+1/2'
'y+1/2, -z+1/2, x+1/2'
'-y+1/2, z+1/2, x+1/2'
'y+1/2, z+1/2, -x+1/2'
'-y+1/2, -x+1/2, z+1/2'
'y+1/2, x+1/2, z+1/2'
'-y+1/2, x+1/2, -z+1/2'
'y+1/2, -x+1/2, -z+1/2'
'-x+1/2, -z+1/2, y+1/2'
'x+1/2, -z+1/2, -y+1/2'
'x+1/2, z+1/2, y+1/2'
'-x+1/2, z+1/2, -y+1/2'
'-z+1/2, -y+1/2, x+1/2'
'-z+1/2, y+1/2, -x+1/2'
'z+1/2, -y+1/2, -x+1/2'
'z+1/2, y+1/2, x+1/2'

loop_
_atom_site_label
_atom_site_type_symbol
_atom_site_fract_x
_atom_site_fract_y
_atom_site_fract_z
_atom_site_U_iso_or_equiv
_atom_site_adp_type
_atom_site_occupancy
_atom_site_site_symmetry_order
_atom_site_calc_flag
_atom_site_refinement_flags_posn
_atom_site_refinement_flags_adp
_atom_site_refinement_flags_occupancy
_atom_site_disorder_assembly
_atom_site_disorder_group
Zr01 Zr 0.5000 0.15183(2) 0.5000 0.00922(7) Uani 1 8 d S T P . .
Ti02 Ti 0.5000 0.06934(2) 0.60239(2) 0.01106(7) Uani 1 2 d S T P . .
O003 O 0.5000 0.0000 0.57718(6) 0.0121(3) Uani 1 4 d S T P . .
O004 O 0.44748(3) 0.09957(4) 0.55252(3) 0.01113(18) Uani 1 2 d S T P . .
O005 O 0.5000 0.20053(4) 0.57571(4) 0.0160(2) Uani 1 2 d S T P . .
O006 O 0.55815(3) 0.04623(3) 0.65898(3) 0.01797(16) Uani 1 1 d . . . . .
O007 O 0.5000 0.14165(4) 0.64614(4) 0.0181(2) Uani 1 2 d S T P . .
C008 C 0.57445(6) 0.0000 0.67669(6) 0.0144(3) Uani 1 2 d S T P . .
C009 C 0.61506(7) 0.0000 0.72311(6) 0.0217(3) Uani 1 2 d S T P . .
H00A H 0.6467 0.0232 0.7133 0.033 Uiso 0.5 1 calc GR . . A -1
H00B H 0.6276 -0.0378 0.7300 0.033 Uiso 0.5 1 calc GR . . A -1
H00C H 0.5975 0.0146 0.7564 0.033 Uiso 0.5 1 calc GR . . A -1
C00A C 0.5000 0.18976(6) 0.62639(6) 0.0170(3) Uani 1 2 d S T P . .
N00B N 0.71992(8) 0.11451(11) 0.71992(8) 0.0640(6) Uani 1 2 d S T P . .
C00C C 0.65071(7) 0.15741(12) 0.65071(7) 0.0541(6) Uani 1 2 d S T P . .
H00G H 0.6686 0.1619 0.6148 0.081 Uiso 0.5 1 calc GR . . B -1
H00H H 0.6382 0.1934 0.6641 0.081 Uiso 0.5 1 calc GR . . B -1
H00I H 0.6190 0.1327 0.6469 0.081 Uiso 0.5 1 calc GR . . B -1
C00D C 0.5000 0.23679(7) 0.66649(7) 0.0330(4) Uani 1 2 d S T P . .
H00D H 0.4844 0.2696 0.6488 0.050 Uiso 0.5 1 calc GR . . C -1
H00E H 0.5379 0.2445 0.6782 0.050 Uiso 0.5 1 calc GR . . C -1
H00F H 0.4777 0.2270 0.6987 0.050 Uiso 0.5 1 calc GR . . C -1
C00E C 0.68930(8) 0.13418(10) 0.68930(8) 0.0470(5) Uani 1 2 d S T P . .

loop_
_atom_site_aniso_label
_atom_site_aniso_U_11
_atom_site_aniso_U_22
_atom_site_aniso_U_33
_atom_site_aniso_U_23
_atom_site_aniso_U_13
_atom_site_aniso_U_12
Zr01 0.01019(9) 0.00728(12) 0.01019(9) 0.000 0.000 0.000
Ti02 0.01492(12) 0.00964(12) 0.00862(12) -0.00018(8) 0.000 0.000
O003 0.0159(7) 0.0112(6) 0.0092(6) 0.000 0.000 0.000
O004 0.0115(3) 0.0105(4) 0.0115(3) -0.0003(2) 0.0005(4) 0.0003(2)
O005 0.0208(5) 0.0116(5) 0.0156(5) -0.0022(4) 0.000 0.000
O006 0.0236(4) 0.0153(4) 0.0150(3) -0.0004(3) -0.0063(3) -0.0001(3)
O007 0.0272(6) 0.0146(5) 0.0124(5) -0.0032(4) 0.000 0.000
C008 0.0149(6) 0.0183(7) 0.0100(6) 0.000 0.0004(5) 0.000
C009 0.0227(8) 0.0245(8) 0.0178(7) 0.000 -0.0086(6) 0.000
C00A 0.0209(7) 0.0142(6) 0.0160(7) -0.0047(5) 0.000 0.000
N00B 0.0661(10) 0.0598(15) 0.0661(10) -0.0009(9) 0.0029(13) -0.0009(9)
C00C 0.0535(9) 0.0554(15) 0.0535(9) -0.0099(8) -0.0085(12) -0.0099(8)
C00D 0.0598(13) 0.0176(8) 0.0217(8) -0.0095(6) 0.000 0.000
C00E 0.0499(8) 0.0412(12) 0.0499(8) -0.0113(8) 0.0088(11) -0.0113(8)

loop_
_atom_type_symbol
_atom_type_description
_atom_type_scat_dispersion_real
_atom_type_scat_dispersion_imag
_atom_type_scat_source
C C 0.0033 0.0016 'International Tables Vol C Tables 4.2.6.8 and 6.1.1.4'
H H 0.0000 0.0000 'International Tables Vol C Tables 4.2.6.8 and 6.1.1.4'
N N 0.0061 0.0033 'International Tables Vol C Tables 4.2.6.8 and 6.1.1.4'
O O 0.0106 0.0060 'International Tables Vol C Tables 4.2.6.8 and 6.1.1.4'
Ti Ti 0.2776 0.4457 'International Tables Vol C Tables 4.2.6.8 and 6.1.1.4'
Zr Zr -2.9673 0.5597 'International Tables Vol C Tables 4.2.6.8 and 6.1.1.4'

loop_
_geom_angle_atom_site_label_1
_geom_angle_atom_site_label_2
_geom_angle_atom_site_label_3
_geom_angle
_geom_angle_site_symmetry_1
_geom_angle_site_symmetry_3
Ti02 Zr01 Ti02 66.823(6) 21_556 .
Ti02 Zr01 Ti02 66.823(6) 70_656 .
Ti02 Zr01 Ti02 66.823(6) 50_556 70_656
Ti02 Zr01 Ti02 102.290(11) 70_656 21_556
Ti02 Zr01 Ti02 66.823(6) 50_556 21_556
Ti02 Zr01 Ti02 102.290(11) 50_556 .
O004 Zr01 Ti02 35.774(8) 3_656 50_556
O004 Zr01 Ti02 95.13(2) 50_556 21_556
O004 Zr01 Ti02 35.774(8) 3_656 21_556
O004 Zr01 Ti02 35.774(8) . .
O004 Zr01 Ti02 35.774(8) 50_556 50_556
O004 Zr01 Ti02 35.774(8) 52_655 .
O004 Zr01 Ti02 95.13(2) 3_656 .
O004 Zr01 Ti02 95.13(2) 52_655 70_656
O004 Zr01 Ti02 95.13(2) 52_655 50_556
O004 Zr01 Ti02 35.774(8) . 70_656
O004 Zr01 Ti02 35.774(8) 52_655 21_556
O004 Zr01 Ti02 35.774(8) 50_556 70_656
O004 Zr01 Ti02 95.13(2) . 21_556
O004 Zr01 Ti02 95.13(2) 3_656 70_656
O004 Zr01 Ti02 95.13(2) 50_556 .
O004 Zr01 Ti02 95.13(2) . 50_556
O004 Zr01 O004 109.75(5) . 3_656
O004 Zr01 O004 70.67(2) 52_655 3_656
O004 Zr01 O004 70.67(2) 50_556 3_656
O004 Zr01 O004 109.75(5) 50_556 52_655
O004 Zr01 O004 70.67(2) . 52_655
O004 Zr01 O004 70.67(2) . 50_556
O005 Zr01 Ti02 173.90(3) 50_556 .
O005 Zr01 Ti02 173.90(3) 70_656 21_556
O005 Zr01 Ti02 109.842(15) 50_556 70_656
O005 Zr01 Ti02 173.90(3) 21_556 70_656
O005 Zr01 Ti02 109.842(15) 50_556 21_556
O005 Zr01 Ti02 71.61(3) 70_656 70_656
O005 Zr01 Ti02 109.842(15) 21_556 50_556
O005 Zr01 Ti02 173.90(3) . 50_556
O005 Zr01 Ti02 109.841(15) 70_656 .
O005 Zr01 Ti02 71.61(3) 50_556 50_556
O005 Zr01 Ti02 71.61(3) . .
O005 Zr01 Ti02 109.842(15) 70_656 50_556
O005 Zr01 Ti02 109.841(15) . 70_656
O005 Zr01 Ti02 109.841(15) . 21_556
O005 Zr01 Ti02 109.841(15) 21_556 .
O005 Zr01 Ti02 71.61(3) 21_556 21_556
O005 Zr01 O004 142.909(9) 21_556 50_556
O005 Zr01 O004 79.92(3) 21_556 52_655
O005 Zr01 O004 142.908(9) . 3_656
O005 Zr01 O004 79.92(3) 50_556 3_656
O005 Zr01 O004 142.909(9) 50_556 .
O005 Zr01 O004 79.91(3) . 52_655
O005 Zr01 O004 79.92(3) 70_656 .
O005 Zr01 O004 79.92(3) 70_656 50_556
O005 Zr01 O004 79.92(3) 21_556 3_656
O005 Zr01 O004 142.909(9) 70_656 52_655
O005 Zr01 O004 142.909(9) 21_556 .
O005 Zr01 O004 79.92(3) 50_556 50_556
O005 Zr01 O004 142.909(9) 70_656 3_656
O005 Zr01 O004 79.91(3) . .
O005 Zr01 O004 142.908(9) . 50_556
O005 Zr01 O004 142.909(9) 50_556 52_655
O005 Zr01 O005 114.49(5) 21_556 70_656
O005 Zr01 O005 72.98(3) 70_656 50_556
O005 Zr01 O005 114.49(5) 50_556 .
O005 Zr01 O005 72.98(3) 70_656 .
O005 Zr01 O005 72.98(3) 21_556 50_556
O005 Zr01 O005 72.98(3) 21_556 .
Zr01 Ti02 Ti02 128.853(6) . 2_655
O003 Ti02 Zr01 108.88(4) . .
O003 Ti02 Ti02 19.97(4) . 2_655
O003 Ti02 O004 98.34(4) . 52_655
O003 Ti02 O004 98.34(4) . .
O003 Ti02 O006 88.37(4) . .
O003 Ti02 O006 88.37(4) . 52_655
O003 Ti02 O007 168.79(5) . .
O004 Ti02 Zr01 42.57(3) 52_655 .
O004 Ti02 Zr01 42.57(3) . .
O004 Ti02 Ti02 112.65(3) . 2_655
O004 Ti02 Ti02 112.66(3) 52_655 2_655
O004 Ti02 O004 84.02(6) . 52_655
O004 Ti02 O006 173.21(4) 52_655 52_655
O004 Ti02 O006 173.21(4) . .
O004 Ti02 O006 94.04(4) 52_655 .
O004 Ti02 O006 94.04(4) . 52_655
O004 Ti02 O007 89.97(4) 52_655 .
O004 Ti02 O007 89.97(4) . .
O006 Ti02 Zr01 133.96(2) 52_655 .
O006 Ti02 Zr01 133.96(2) . .
O006 Ti02 Ti02 74.10(2) . 2_655
O006 Ti02 Ti02 74.10(2) 52_655 2_655
O006 Ti02 O006 87.14(4) . 52_655
O006 Ti02 O007 83.52(3) 52_655 .
O006 Ti02 O007 83.52(3) . .
O007 Ti02 Zr01 82.33(3) . .
O007 Ti02 Ti02 148.82(3) . 2_655
Ti02 O003 Ti02 140.06(8) 2_655 .
Ti02 O004 Zr01 101.65(3) 70_656 .
Ti02 O004 Zr01 101.66(3) . .
Ti02 O004 Ti02 134.60(5) 70_656 .
C00A O005 Zr01 135.25(9) . .
C008 O006 Ti02 133.35(8) . .
C00A O007 Ti02 126.50(9) . .
O006 C008 O006 124.99(13) 51 .
O006 C008 C009 117.50(7) 51 .
O006 C008 C009 117.50(7) . .
C008 C009 H00A 109.5 . .
C008 C009 H00B 109.5 . .
C008 C009 H00C 109.5 . .
H00A C009 H00B 109.5 . .
H00A C009 H00C 109.5 . .
H00B C009 H00C 109.5 . .
O005 C00A O007 124.32(13) . .
O005 C00A C00D 118.45(14) . .
O007 C00A C00D 117.24(14) . .
H00G C00C H00H 109.5 . .
H00G C00C H00I 109.5 . .
H00H C00C H00I 109.5 . .
C00E C00C H00G 109.5 . .
C00E C00C H00H 109.5 . .
C00E C00C H00I 109.5 . .
C00A C00D H00D 109.5 . .
C00A C00D H00E 109.5 . .
C00A C00D H00F 109.5 . .
H00D C00D H00E 109.5 . .
H00D C00D H00F 109.5 . .
H00E C00D H00F 109.5 . .
N00B C00E C00C 178.6(3) . .

loop_
_geom_bond_atom_site_label_1
_geom_bond_atom_site_label_2
_geom_bond_distance
_geom_bond_site_symmetry_2
Zr01 Ti02 3.1897(6) .
Zr01 Ti02 3.1896(6) 70_656
Zr01 Ti02 3.1896(6) 50_556
Zr01 Ti02 3.1896(6) 21_556
Zr01 O004 2.2032(10) 52_655
Zr01 O004 2.2032(10) 50_556
Zr01 O004 2.2032(10) 3_656
Zr01 O004 2.2032(10) .
Zr01 O005 2.1839(11) 50_556
Zr01 O005 2.1839(11) 70_656
Zr01 O005 2.1839(11) .
Zr01 O005 2.1839(11) 21_556
Ti02 Ti02 3.3647(7) 2_655
Ti02 O003 1.7900(6) .
Ti02 O004 1.9039(5) 52_655
Ti02 O004 1.9039(5) .
Ti02 O006 2.0469(8) 52_655
Ti02 O006 2.0469(8) .
Ti02 O007 2.0504(11) .
O003 Ti02 1.7900(6) 2_655
O004 Ti02 1.9039(5) 70_656
O005 C00A 1.2571(18) .
O006 C008 1.2645(10) .
O007 C00A 1.2616(18) .
C008 O006 1.2644(10) 51
C008 C009 1.496(2) .
C009 H00A 0.9800 .
C009 H00B 0.9800 .
C009 H00C 0.9800 .
C00A C00D 1.499(2) .
N00B C00E 1.154(4) .
C00C H00G 0.9800 .
C00C H00H 0.9800 .
C00C H00I 0.9800 .
C00C C00E 1.439(4) .
C00D H00D 0.9800 .
C00D H00E 0.9800 .
C00D H00F 0.9800 .

loop_
_smtbx_masks_void_nr
_smtbx_masks_void_average_x
_smtbx_masks_void_average_y
_smtbx_masks_void_average_z
_smtbx_masks_void_volume
_smtbx_masks_void_count_electrons
_smtbx_masks_void_content
1 -0.549 -0.758 -0.423 3394.9 682.6 '3 isopropanoland 1/2 acetonitrile'
